data_7235932
loop_
_publ_author_name
'Majumdar, Swapan'
'Chakraborty, Mithun'
'Pramanik, Nabyendu'
'Maiti, Dilip K.'

_publ_section_title
;
 Grindstone chemistry: protic ionic liquid-substrate tuned green synthesis
 of 1,2-disubstituted and 2-substituted benzimidazoles with outstanding
 selectivity
;
_journal_issue 63
_journal_name_full 'RSC Advances'
_journal_page_first 51012
_journal_paper_doi 10.1039/C5RA08183A
_journal_volume 5
_journal_year 2015
_chemical_formula_sum 'C17 H18.5 N2 O'
_chemical_formula_weight 266.84
_space_group_IT_number 61
_space_group_name_Hall '-P 2ac 2ab'
_space_group_name_H-M_alt 'P b c a'
_atom_sites_solution_hydrogens geom
_atom_sites_solution_primary direct
_atom_sites_solution_secondary difmap
_audit_creation_method SHELXL-97
_audit_update_record
;
2015-05-04 deposited with the CCDC.
2015-05-28 downloaded from the CCDC.
;
_cell_angle_alpha 90.00
_cell_angle_beta 90.00
_cell_angle_gamma 90.00
_cell_formula_units_Z 16
_cell_length_a 9.9831(18)
_cell_length_b 19.432(4)
_cell_length_c 30.421(5)
_cell_measurement_temperature 296(2)
_cell_volume 5901.4(19)
_computing_structure_refinement 'SHELXL-97 (Sheldrick, 2008)'
_computing_structure_solution 'SHELXS-97 (Sheldrick, 2008)'
_diffrn_ambient_temperature 296(2)
_diffrn_measured_fraction_theta_full 0.993
_diffrn_measured_fraction_theta_max 0.993
_diffrn_radiation_monochromator graphite
_diffrn_radiation_source 'fine-focus sealed tube'
_diffrn_radiation_type MoK\a
_diffrn_radiation_wavelength 0.71073
_diffrn_reflns_av_R_equivalents 0.0397
_diffrn_reflns_av_sigmaI/netI 0.0282
_diffrn_reflns_limit_h_max 10
_diffrn_reflns_limit_h_min -10
_diffrn_reflns_limit_k_max 20
_diffrn_reflns_limit_k_min -20
_diffrn_reflns_limit_l_max 31
_diffrn_reflns_limit_l_min -30
_diffrn_reflns_number 20023
_diffrn_reflns_theta_full 22.10
_diffrn_reflns_theta_max 22.10
_diffrn_reflns_theta_min 1.34
_exptl_absorpt_coefficient_mu 0.076
_exptl_crystal_density_diffrn 1.201
_exptl_crystal_density_method 'not measured'
_exptl_crystal_F_000 2280
_refine_diff_density_max 0.466
_refine_diff_density_min -0.275
_refine_diff_density_rms 0.037
_refine_ls_extinction_coef 0.00096(10)
_refine_ls_extinction_expression Fc^*^=kFc[1+0.001xFc^2^\l^3^/sin(2\q)]^-1/4^
_refine_ls_extinction_method SHELXL
_refine_ls_goodness_of_fit_ref 2.524
_refine_ls_hydrogen_treatment mixed
_refine_ls_matrix_type full
_refine_ls_number_parameters 364
_refine_ls_number_reflns 3653
_refine_ls_number_restraints 0
_refine_ls_restrained_S_all 2.524
_refine_ls_R_factor_all 0.0744
_refine_ls_R_factor_gt 0.0532
_refine_ls_shift/su_max 0.399
_refine_ls_shift/su_mean 0.028
_refine_ls_structure_factor_coef Fsqd
_refine_ls_weighting_details 'calc w=1/[\s^2^(Fo^2^)+(0.0000P)^2^+0.0000P] where P=(Fo^2^+2Fc^2^)/3'
_refine_ls_weighting_scheme calc
_refine_ls_wR_factor_gt 0.0786
_refine_ls_wR_factor_ref 0.0810
_reflns_number_gt 2714
_reflns_number_total 3653
_reflns_threshold_expression >2sigma(I)
_cod_data_source_file c5ra08183a2.cif
_cod_data_source_block ma177_0m
_cod_original_cell_volume 5901.5(19)
_cod_original_formula_sum 'C17 H18.50 N2 O'
_cod_database_code 7235932

loop_
_symmetry_equiv_pos_as_xyz
'x, y, z'
'x+1/2, -y+1/2, -z'
'-x, y+1/2, -z+1/2'
'-x+1/2, -y, z+1/2'
'-x, -y, -z'
'-x-1/2, y-1/2, z'
'x, -y-1/2, z-1/2'
'x-1/2, y, -z-1/2'

loop_
_atom_site_label
_atom_site_type_symbol
_atom_site_fract_x
_atom_site_fract_y
_atom_site_fract_z
_atom_site_U_iso_or_equiv
_atom_site_adp_type
_atom_site_occupancy
_atom_site_symmetry_multiplicity
_atom_site_calc_flag
_atom_site_refinement_flags
O1 O 0.3464(2) 0.52529(9) 0.43104(7) 0.0678(6) Uani 1 1 d .
O2 O 0.8482(2) 0.41751(10) 0.28946(7) 0.0685(6) Uani 1 1 d .
N1 N 0.5871(2) 0.39689(12) 0.36196(7) 0.0570(7) Uani 1 1 d .
N2 N 0.3763(2) 0.40273(11) 0.38487(7) 0.0538(6) Uani 1 1 d .
H2 H 0.3017 0.4203 0.3935 0.065 Uiso 1 1 calc R
N3 N 0.8709(2) 0.39035(10) 0.38026(7) 0.0494(6) Uani 1 1 d .
H3 H 0.7973 0.3940 0.3658 0.059 Uiso 1 1 calc R
N4 N 1.0850(2) 0.40517(11) 0.39839(8) 0.0500(6) Uani 1 1 d .
C1 C 0.1830(4) 0.44056(17) 0.55588(10) 0.1167(14) Uani 1 1 d .
H1A H 0.1422 0.4734 0.5753 0.175 Uiso 1 1 calc R
H1B H 0.2361 0.4089 0.5727 0.175 Uiso 1 1 calc R
H1C H 0.1146 0.4158 0.5404 0.175 Uiso 1 1 calc R
C2 C 0.2733(4) 0.47848(19) 0.52262(12) 0.1081(13) Uani 1 1 d .
H2A H 0.3357 0.5077 0.5384 0.130 Uiso 1 1 calc R
H2B H 0.3249 0.4450 0.5061 0.130 Uiso 1 1 calc R
C3 C 0.1955(3) 0.52039(17) 0.49228(11) 0.0895(11) Uani 1 1 d .
H3A H 0.1334 0.5484 0.5091 0.107 Uiso 1 1 calc R
H3B H 0.1430 0.4902 0.4736 0.107 Uiso 1 1 calc R
C4 C 0.2799(4) 0.56736(16) 0.46325(11) 0.0902(11) Uani 1 1 d .
H4A H 0.2233 0.6010 0.4488 0.108 Uiso 1 1 calc R
H4B H 0.3454 0.5917 0.4809 0.108 Uiso 1 1 calc R
C5 C 0.4338(3) 0.55666(16) 0.40307(10) 0.0566(8) Uani 1 1 d .
C6 C 0.5034(3) 0.51362(14) 0.37455(9) 0.0496(8) Uani 1 1 d .
C7 C 0.4895(3) 0.43842(14) 0.37414(8) 0.0474(7) Uani 1 1 d .
C8 C 0.5342(3) 0.33113(15) 0.36524(9) 0.0531(8) Uani 1 1 d .
C9 C 0.5940(3) 0.26777(16) 0.35782(10) 0.0711(10) Uani 1 1 d .
H9 H 0.6827 0.2649 0.3486 0.085 Uiso 1 1 calc R
C10 C 0.5196(3) 0.20957(15) 0.36441(10) 0.0735(10) Uani 1 1 d .
H10 H 0.5582 0.1667 0.3596 0.088 Uiso 1 1 calc R
C11 C 0.4027(3) 0.33410(14) 0.37951(9) 0.0516(8) Uani 1 1 d .
C12 C 0.3879(3) 0.21372(15) 0.37807(10) 0.0731(10) Uani 1 1 d .
H12 H 0.3396 0.1733 0.3821 0.088 Uiso 1 1 calc R
C13 C 0.3259(3) 0.27566(15) 0.38595(9) 0.0685(9) Uani 1 1 d .
H13 H 0.2372 0.2782 0.3951 0.082 Uiso 1 1 calc R
C14 C 0.5955(3) 0.54293(16) 0.34605(10) 0.0649(9) Uani 1 1 d .
H14 H 0.6433 0.5147 0.3269 0.078 Uiso 1 1 calc R
C15 C 0.6179(3) 0.61291(18) 0.34541(11) 0.0805(11) Uani 1 1 d .
H15 H 0.6799 0.6317 0.3260 0.097 Uiso 1 1 calc R
C16 C 0.5479(4) 0.65438(17) 0.37356(12) 0.0839(12) Uani 1 1 d .
H16 H 0.5625 0.7016 0.3733 0.101 Uiso 1 1 calc R
C17 C 0.4565(3) 0.62696(16) 0.40211(11) 0.0738(10) Uani 1 1 d .
H17 H 0.4094 0.6557 0.4210 0.089 Uiso 1 1 calc R
C18 C 0.8605(4) 0.28219(15) 0.48028(11) 0.0775(10) Uani 1 1 d .
H18 H 0.8066 0.2553 0.4983 0.093 Uiso 1 1 calc R
C19 C 0.8053(3) 0.31272(14) 0.44352(11) 0.0675(9) Uani 1 1 d .
H19 H 0.7155 0.3071 0.4363 0.081 Uiso 1 1 calc R
C20 C 0.8907(3) 0.35229(13) 0.41781(10) 0.0486(8) Uani 1 1 d .
C21 C 0.9897(3) 0.42124(13) 0.37022(9) 0.0454(7) Uani 1 1 d .
C22 C 1.0091(3) 0.47041(13) 0.33463(10) 0.0457(7) Uani 1 1 d .
C23 C 0.9380(3) 0.46973(15) 0.29505(11) 0.0566(8) Uani 1 1 d .
C24 C 0.7873(4) 0.41029(17) 0.24669(11) 0.0926(12) Uani 1 1 d .
H24A H 0.8568 0.4077 0.2245 0.111 Uiso 1 1 calc R
H24B H 0.7328 0.4505 0.2406 0.111 Uiso 1 1 calc R
C25 C 0.7036(4) 0.3486(2) 0.24431(12) 0.1163(14) Uani 1 1 d .
H25A H 0.6415 0.3496 0.2688 0.140 Uiso 1 1 calc R
H25B H 0.6509 0.3511 0.2176 0.140 Uiso 1 1 calc R
C26 C 0.7712(4) 0.2839(2) 0.24485(12) 0.1214(14) Uani 1 1 d .
H26A H 0.8162 0.2777 0.2728 0.146 Uiso 1 1 calc R
H26B H 0.8382 0.2827 0.2218 0.146 Uiso 1 1 calc R
C27 C 0.6682(4) 0.22455(19) 0.23773(12) 0.1459(17) Uani 1 1 d .
H27A H 0.6012 0.2263 0.2603 0.219 Uiso 1 1 calc R
H27B H 0.7136 0.1811 0.2390 0.219 Uiso 1 1 calc R
H27C H 0.6263 0.2298 0.2095 0.219 Uiso 1 1 calc R
C28 C 1.1054(3) 0.52063(14) 0.34056(9) 0.0593(8) Uani 1 1 d .
H28 H 1.1545 0.5213 0.3665 0.071 Uiso 1 1 calc R
C29 C 1.1307(3) 0.56977(15) 0.30896(12) 0.0755(10) Uani 1 1 d .
H29 H 1.1969 0.6027 0.3134 0.091 Uiso 1 1 calc R
C30 C 1.0570(4) 0.56946(16) 0.27102(12) 0.0805(11) Uani 1 1 d .
H30 H 1.0720 0.6032 0.2499 0.097 Uiso 1 1 calc R
C31 C 0.9615(3) 0.52025(17) 0.26362(10) 0.0727(10) Uani 1 1 d .
H31 H 0.9125 0.5206 0.2376 0.087 Uiso 1 1 calc R
C32 C 1.0245(3) 0.36183(13) 0.42854(10) 0.0487(8) Uani 1 1 d .
C33 C 0.9943(4) 0.29071(16) 0.49096(10) 0.0767(10) Uani 1 1 d .
H33 H 1.0283 0.2693 0.5159 0.092 Uiso 1 1 calc R
C34 C 1.0780(3) 0.33012(14) 0.46542(10) 0.0653(9) Uani 1 1 d .
H34 H 1.1679 0.3354 0.4727 0.078 Uiso 1 1 calc R

loop_
_atom_site_aniso_label
_atom_site_aniso_U_11
_atom_site_aniso_U_22
_atom_site_aniso_U_33
_atom_site_aniso_U_23
_atom_site_aniso_U_13
_atom_site_aniso_U_12
O1 0.0608(15) 0.0684(13) 0.0742(15) -0.0160(12) 0.0181(13) 0.0059(12)
O2 0.0536(15) 0.0919(16) 0.0600(15) 0.0041(12) -0.0108(12) -0.0059(12)
N1 0.0324(16) 0.0660(16) 0.0725(18) -0.0163(14) 0.0044(14) -0.0020(14)
N2 0.0330(16) 0.0618(16) 0.0667(17) -0.0066(13) 0.0082(13) 0.0034(13)
N3 0.0344(16) 0.0620(15) 0.0518(17) 0.0033(13) -0.0024(14) -0.0033(12)
N4 0.0324(16) 0.0602(15) 0.0574(17) 0.0079(13) 0.0044(14) 0.0022(12)
C1 0.137(4) 0.144(3) 0.069(3) 0.009(2) -0.001(3) -0.009(3)
C2 0.103(4) 0.138(3) 0.084(3) 0.014(3) -0.025(3) 0.013(3)
C3 0.081(3) 0.110(3) 0.077(3) -0.027(2) 0.008(2) 0.015(2)
C4 0.099(3) 0.085(3) 0.087(3) -0.016(2) 0.027(2) 0.010(2)
C5 0.046(2) 0.064(2) 0.060(2) -0.0029(18) -0.0025(18) -0.0025(18)
C6 0.040(2) 0.062(2) 0.047(2) -0.0033(17) -0.0042(17) -0.0071(16)
C7 0.034(2) 0.063(2) 0.045(2) -0.0056(16) -0.0026(17) -0.0051(17)
C8 0.035(2) 0.064(2) 0.061(2) -0.0150(17) 0.0021(17) 0.0036(17)
C9 0.044(2) 0.078(2) 0.091(3) -0.025(2) 0.0071(19) 0.0060(19)
C10 0.068(3) 0.063(2) 0.089(3) -0.0178(19) 0.005(2) 0.011(2)
C11 0.042(2) 0.054(2) 0.059(2) -0.0093(16) 0.0068(17) 0.0003(17)
C12 0.074(3) 0.062(2) 0.083(3) -0.0074(18) 0.017(2) -0.007(2)
C13 0.052(2) 0.066(2) 0.088(3) -0.0069(19) 0.0215(19) -0.0043(19)
C14 0.062(2) 0.075(2) 0.058(2) -0.0043(17) -0.0025(19) -0.0135(18)
C15 0.088(3) 0.085(3) 0.068(3) 0.009(2) -0.006(2) -0.031(2)
C16 0.096(3) 0.064(2) 0.091(3) 0.003(2) -0.017(3) -0.019(2)
C17 0.075(3) 0.060(2) 0.086(3) -0.0070(19) -0.004(2) 0.0010(19)
C18 0.082(3) 0.076(2) 0.074(3) 0.024(2) 0.014(2) -0.009(2)
C19 0.053(2) 0.071(2) 0.079(3) 0.0093(19) 0.008(2) -0.0115(18)
C20 0.045(2) 0.0509(18) 0.050(2) 0.0050(16) 0.0065(18) -0.0002(16)
C21 0.033(2) 0.0481(17) 0.055(2) -0.0025(16) 0.0066(18) 0.0028(15)
C22 0.040(2) 0.0494(18) 0.048(2) 0.0004(16) 0.0072(18) 0.0030(15)
C23 0.046(2) 0.062(2) 0.062(2) -0.003(2) 0.008(2) 0.0047(17)
C24 0.090(3) 0.103(3) 0.084(3) 0.004(2) -0.032(2) -0.012(2)
C25 0.101(4) 0.110(3) 0.139(4) 0.012(3) -0.011(3) 0.016(3)
C26 0.105(4) 0.122(4) 0.137(4) 0.005(3) 0.009(3) 0.022(3)
C27 0.142(4) 0.118(3) 0.177(4) -0.062(3) 0.034(3) -0.016(3)
C28 0.067(2) 0.0577(19) 0.054(2) 0.0011(17) 0.0105(18) -0.0023(18)
C29 0.095(3) 0.060(2) 0.072(3) -0.003(2) 0.019(2) -0.015(2)
C30 0.107(3) 0.067(2) 0.068(3) 0.014(2) 0.020(2) -0.002(2)
C31 0.078(3) 0.080(2) 0.060(2) 0.012(2) 0.002(2) 0.005(2)
C32 0.037(2) 0.0552(19) 0.053(2) 0.0041(16) 0.0036(19) 0.0062(16)
C33 0.076(3) 0.085(2) 0.069(3) 0.022(2) -0.002(2) 0.010(2)
C34 0.050(2) 0.076(2) 0.070(2) 0.0156(19) 0.002(2) 0.0087(18)

loop_
_atom_type_symbol
_atom_type_description
_atom_type_scat_dispersion_real
_atom_type_scat_dispersion_imag
_atom_type_scat_source
C C 0.0033 0.0016 'International Tables Vol C Tables 4.2.6.8 and 6.1.1.4'
H H 0.0000 0.0000 'International Tables Vol C Tables 4.2.6.8 and 6.1.1.4'
N N 0.0061 0.0033 'International Tables Vol C Tables 4.2.6.8 and 6.1.1.4'
O O 0.0106 0.0060 'International Tables Vol C Tables 4.2.6.8 and 6.1.1.4'

loop_
_geom_angle_atom_site_label_1
_geom_angle_atom_site_label_2
_geom_angle_atom_site_label_3
_geom_angle
C5 O1 C4 117.8(2)
C23 O2 C24 117.5(3)
C7 N1 C8 105.2(2)
C7 N2 C11 107.9(2)
C7 N2 H2 126.0
C11 N2 H2 126.0
C21 N3 C20 107.4(2)
C21 N3 H3 126.3
C20 N3 H3 126.3
C21 N4 C32 105.1(2)
C2 C1 H1A 109.5
C2 C1 H1B 109.5
H1A C1 H1B 109.5
C2 C1 H1C 109.5
H1A C1 H1C 109.5
H1B C1 H1C 109.5
C3 C2 C1 111.8(3)
C3 C2 H2A 109.3
C1 C2 H2A 109.3
C3 C2 H2B 109.3
C1 C2 H2B 109.3
H2A C2 H2B 107.9
C2 C3 C4 114.0(3)
C2 C3 H3A 108.7
C4 C3 H3A 108.7
C2 C3 H3B 108.8
C4 C3 H3B 108.8
H3A C3 H3B 107.6
O1 C4 C3 108.0(3)
O1 C4 H4A 110.1
C3 C4 H4A 110.1
O1 C4 H4B 110.1
C3 C4 H4B 110.1
H4A C4 H4B 108.4
O1 C5 C17 124.0(3)
O1 C5 C6 116.1(3)
C17 C5 C6 119.8(3)
C14 C6 C5 118.3(3)
C14 C6 C7 117.8(3)
C5 C6 C7 123.8(3)
N1 C7 N2 111.6(2)
N1 C7 C6 122.8(3)
N2 C7 C6 125.6(3)
N1 C8 C9 130.0(3)
N1 C8 C11 110.2(2)
C9 C8 C11 119.8(3)
C10 C9 C8 118.4(3)
C10 C9 H9 120.8
C8 C9 H9 120.8
C9 C10 C12 120.9(3)
C9 C10 H10 119.6
C12 C10 H10 119.6
N2 C11 C13 132.5(3)
N2 C11 C8 105.1(2)
C13 C11 C8 122.4(3)
C13 C12 C10 122.2(3)
C13 C12 H12 118.9
C10 C12 H12 118.9
C12 C13 C11 116.4(3)
C12 C13 H13 121.8
C11 C13 H13 121.8
C15 C14 C6 121.4(3)
C15 C14 H14 119.3
C6 C14 H14 119.3
C16 C15 C14 119.3(3)
C16 C15 H15 120.3
C14 C15 H15 120.3
C15 C16 C17 120.6(3)
C15 C16 H16 119.7
C17 C16 H16 119.7
C16 C17 C5 120.5(3)
C16 C17 H17 119.8
C5 C17 H17 119.8
C19 C18 C33 121.6(3)
C19 C18 H18 119.2
C33 C18 H18 119.2
C18 C19 C20 116.7(3)
C18 C19 H19 121.7
C20 C19 H19 121.7
N3 C20 C19 132.7(3)
N3 C20 C32 105.1(3)
C19 C20 C32 122.1(3)
N4 C21 N3 112.2(2)
N4 C21 C22 122.9(3)
N3 C21 C22 124.8(3)
C28 C22 C23 118.2(3)
C28 C22 C21 117.3(3)
C23 C22 C21 124.5(3)
O2 C23 C31 123.4(3)
O2 C23 C22 116.6(3)
C31 C23 C22 120.0(3)
O2 C24 C25 111.4(3)
O2 C24 H24A 109.4
C25 C24 H24A 109.4
O2 C24 H24B 109.3
C25 C24 H24B 109.3
H24A C24 H24B 108.0
C26 C25 C24 116.9(4)
C26 C25 H25A 108.1
C24 C25 H25A 108.1
C26 C25 H25B 108.1
C24 C25 H25B 108.1
H25A C25 H25B 107.3
C25 C26 C27 109.8(4)
C25 C26 H26A 109.8
C27 C26 H26A 109.7
C25 C26 H26B 109.7
C27 C26 H26B 109.7
H26A C26 H26B 108.2
C26 C27 H27A 109.5
C26 C27 H27B 109.5
H27A C27 H27B 109.5
C26 C27 H27C 109.5
H27A C27 H27C 109.5
H27B C27 H27C 109.5
C29 C28 C22 121.7(3)
C29 C28 H28 119.1
C22 C28 H28 119.2
C30 C29 C28 119.1(3)
C30 C29 H29 120.4
C28 C29 H29 120.4
C29 C30 C31 121.1(3)
C29 C30 H30 119.5
C31 C30 H30 119.5
C30 C31 C23 119.8(3)
C30 C31 H31 120.1
C23 C31 H31 120.1
N4 C32 C34 129.7(3)
N4 C32 C20 110.2(3)
C34 C32 C20 120.1(3)
C34 C33 C18 121.3(3)
C34 C33 H33 119.3
C18 C33 H33 119.3
C33 C34 C32 118.1(3)
C33 C34 H34 120.9
C32 C34 H34 120.9

loop_
_geom_bond_atom_site_label_1
_geom_bond_atom_site_label_2
_geom_bond_distance
O1 C5 1.362(3)
O1 C4 1.439(3)
O2 C23 1.364(3)
O2 C24 1.443(3)
N1 C7 1.319(3)
N1 C8 1.386(3)
N2 C7 1.365(3)
N2 C11 1.369(3)
N2 H2 0.8600
N3 C21 1.364(3)
N3 C20 1.375(3)
N3 H3 0.8600
N4 C21 1.318(3)
N4 C32 1.384(3)
C1 C2 1.542(4)
C1 H1A 0.9600
C1 H1B 0.9600
C1 H1C 0.9600
C2 C3 1.456(4)
C2 H2A 0.9700
C2 H2B 0.9700
C3 C4 1.524(4)
C3 H3A 0.9700
C3 H3B 0.9700
C4 H4A 0.9700
C4 H4B 0.9700
C5 C17 1.385(3)
C5 C6 1.391(3)
C6 C14 1.386(3)
C6 C7 1.468(3)
C8 C9 1.387(3)
C8 C11 1.384(3)
C9 C10 1.368(3)
C9 H9 0.9300
C10 C12 1.381(4)
C10 H10 0.9300
C11 C13 1.384(3)
C12 C13 1.374(3)
C12 H12 0.9300
C13 H13 0.9300
C14 C15 1.378(3)
C14 H14 0.9300
C15 C16 1.368(4)
C15 H15 0.9300
C16 C17 1.367(4)
C16 H16 0.9300
C17 H17 0.9300
C18 C19 1.381(4)
C18 C33 1.384(4)
C18 H18 0.9300
C19 C20 1.389(3)
C19 H19 0.9300
C20 C32 1.388(3)
C21 C22 1.457(3)
C22 C28 1.382(3)
C22 C23 1.397(3)
C23 C31 1.391(4)
C24 C25 1.463(4)
C24 H24A 0.9700
C24 H24B 0.9700
C25 C26 1.427(4)
C25 H25A 0.9700
C25 H25B 0.9700
C26 C27 1.560(4)
C26 H26A 0.9700
C26 H26B 0.9700
C27 H27A 0.9600
C27 H27B 0.9600
C27 H27C 0.9600
C28 C29 1.378(3)
C28 H28 0.9300
C29 C30 1.369(4)
C29 H29 0.9300
C30 C31 1.369(4)
C30 H30 0.9300
C31 H31 0.9300
C32 C34 1.387(3)
C33 C34 1.374(4)
C33 H33 0.9300
C34 H34 0.9300
